data_4083566
loop_
_publ_author_name
'Kulkarni, Naveen V.'
'Elkin, Tatyana'
'Tumaniskii, Boris'
'Botoshansky, Mark'
'Shimon, Linda J. W.'
'Eisen, Moris S.'

_publ_section_title
;
 Asymmetric Bis(formamidinate) Group 4 Complexes: Synthesis, Structure and
 Their Reactivity in the Polymerization of \a-Olefins.
;
_journal_issue 12
_journal_name_full Organometallics
_journal_page_first 3119
_journal_paper_doi 10.1021/om500345r
_journal_volume 33
_journal_year 2014
_chemical_formula_sum 'C36 H59 N6 Ti'
_chemical_formula_weight 623.79
_chemical_name_common 'Moris-320 (Naveen)'
_chemical_name_systematic
; 
 ? 
;
_space_group_IT_number 2
_symmetry_cell_setting triclinic
_symmetry_space_group_name_Hall '-P 1'
_symmetry_space_group_name_H-M 'P -1'
_atom_sites_solution_hydrogens geom
_atom_sites_solution_primary direct
_atom_sites_solution_secondary difmap
_audit_creation_method SHELXL-97
_cell_angle_alpha 104.31(3)
_cell_angle_beta 109.81(3)
_cell_angle_gamma 109.64(3)
_cell_formula_units_Z 4
_cell_length_a 13.660(3)
_cell_length_b 18.147(4)
_cell_length_c 19.029(4)
_cell_measurement_reflns_used 32299
_cell_measurement_temperature 250(1)
_cell_measurement_theta_max 24.94
_cell_measurement_theta_min 1.89
_cell_volume 3817(2)
_computing_cell_refinement 'DENZO HKL2000 (Otwinowski & Minor 1997)'
_computing_data_collection 'Collect (Nonius, 2006)'
_computing_data_reduction 'DENZO HKL2000 (Otwinowski & Minor 1997)'
_computing_molecular_graphics 'Mercury  3.0'
_computing_structure_refinement 'SHELXL-97 (Sheldrick, 1997)'
_computing_structure_solution 'SHELXS-97 (Sheldrick, 1997)'
_diffrn_ambient_temperature 250(1)
_diffrn_measured_fraction_theta_full 0.944
_diffrn_measured_fraction_theta_max 0.944
_diffrn_measurement_device_type 'Nonius KappaCCD'
_diffrn_measurement_method '\f and \w scans'
_diffrn_radiation_monochromator graphite
_diffrn_radiation_source 'fine-focus sealed tube'
_diffrn_radiation_type MoK\a
_diffrn_radiation_wavelength 0.71073
_diffrn_reflns_av_R_equivalents 0.0930
_diffrn_reflns_av_sigmaI/netI 0.1078
_diffrn_reflns_limit_h_max 0
_diffrn_reflns_limit_h_min -15
_diffrn_reflns_limit_k_max 20
_diffrn_reflns_limit_k_min -19
_diffrn_reflns_limit_l_max 21
_diffrn_reflns_limit_l_min -20
_diffrn_reflns_number 32299
_diffrn_reflns_theta_full 24.25
_diffrn_reflns_theta_max 24.25
_diffrn_reflns_theta_min 1.89
_diffrn_standards_interval_count 0
_diffrn_standards_interval_time 0
_diffrn_standards_number 0
_exptl_absorpt_coefficient_mu 0.255
_exptl_absorpt_correction_type none
_exptl_crystal_colour red
_exptl_crystal_density_diffrn 1.086
_exptl_crystal_density_method 'not measured'
_exptl_crystal_description cubic
_exptl_crystal_F_000 1356
_exptl_crystal_size_max 0.32
_exptl_crystal_size_mid 0.24
_exptl_crystal_size_min 0.20
_refine_diff_density_max 0.539
_refine_diff_density_min -0.521
_refine_diff_density_rms 0.060
_refine_ls_extinction_method none
_refine_ls_goodness_of_fit_ref 0.899
_refine_ls_hydrogen_treatment constr
_refine_ls_matrix_type full
_refine_ls_number_parameters 775
_refine_ls_number_reflns 11638
_refine_ls_number_restraints 0
_refine_ls_restrained_S_all 0.899
_refine_ls_R_factor_all 0.1366
_refine_ls_R_factor_gt 0.0647
_refine_ls_shift/su_max 0.006
_refine_ls_shift/su_mean 0.000
_refine_ls_structure_factor_coef Fsqd
_refine_ls_weighting_details 'calc w=1/[\s^2^(Fo^2^)+(0.1238P)^2^+0.0000P] where P=(Fo^2^+2Fc^2^)/3'
_refine_ls_weighting_scheme calc
_refine_ls_wR_factor_gt 0.1799
_refine_ls_wR_factor_ref 0.2086
_reflns_number_gt 5980
_reflns_number_total 11638
_reflns_threshold_expression >2sigma(I)
_cod_data_source_file om500345r_si_002.cif
_cod_data_source_block Moris-320
_cod_depositor_comments
;
The following automatic conversions were performed:

'_symmetry_cell_setting' value 'Triclinic' changed to 'triclinic'
according to
/usr/data/users/saulius/crontab/automatic-downloads/rss-feeds/ACS/lib/dictionaries/cif_core.dic
dictionary named 'cif_core.dic' version 2.4.2 from 2011-04-26.

Automatic conversion script
Id: cif_fix_values 2281 2013-09-26 08:29:07Z andrius 

 Adding full bibliography for 4083562--4083570.cif.
;
_cod_database_code 4083566

loop_
_symmetry_equiv_pos_as_xyz
'x, y, z'
'-x, -y, -z'

loop_
_atom_site_label
_atom_site_type_symbol
_atom_site_fract_x
_atom_site_fract_y
_atom_site_fract_z
_atom_site_U_iso_or_equiv
_atom_site_adp_type
_atom_site_occupancy
_atom_site_symmetry_multiplicity
_atom_site_calc_flag
_atom_site_refinement_flags
Ti1 Ti 0.68931(7) -0.47328(5) -0.16773(5) 0.0396(2) Uani 1 1 d .
N1 N 0.8678(3) -0.4238(2) -0.1183(2) 0.0457(10) Uani 1 1 d .
N2 N 0.8106(3) -0.3279(2) -0.0725(2) 0.0363(8) Uani 1 1 d .
N3 N 0.6626(3) -0.4212(2) -0.2628(2) 0.0448(9) Uani 1 1 d .
N4 N 0.5348(3) -0.4553(2) -0.2141(2) 0.0391(9) Uani 1 1 d .
N5 N 0.6572(3) -0.5114(2) -0.0885(2) 0.0480(10) Uani 1 1 d .
N6 N 0.6405(3) -0.5849(2) -0.2442(3) 0.0561(11) Uani 1 1 d .
C1 C 0.8948(4) -0.3463(3) -0.0686(3) 0.0440(11) Uani 1 1 d .
H1 H 0.9724 -0.3066 -0.0321 0.053 Uiso 1 1 calc R
C2 C 0.9604(6) -0.4471(4) -0.1182(6) 0.135(4) Uani 1 1 d .
H2 H 0.9956 -0.4333 -0.0594 0.162 Uiso 1 1 calc R
C3 C 0.9325(6) -0.5334(4) -0.1410(4) 0.094(2) Uani 1 1 d .
H3A H 0.8631 -0.5630 -0.1369 0.142 Uiso 1 1 calc R
H3B H 0.9962 -0.5390 -0.1054 0.142 Uiso 1 1 calc R
H3C H 0.9188 -0.5577 -0.1964 0.142 Uiso 1 1 calc R
C4 C 1.0641(5) -0.3852(4) -0.1133(5) 0.118(3) Uani 1 1 d .
H4A H 1.0708 -0.3289 -0.0920 0.177 Uiso 1 1 calc R
H4B H 1.0589 -0.3982 -0.1669 0.177 Uiso 1 1 calc R
H4C H 1.1318 -0.3871 -0.0778 0.177 Uiso 1 1 calc R
C5 C 0.8382(3) -0.2460(3) -0.0171(3) 0.0361(10) Uani 1 1 d .
C6 C 0.8426(4) -0.2351(3) 0.0603(3) 0.0412(11) Uani 1 1 d .
C7 C 0.8682(4) -0.1546(3) 0.1116(3) 0.0546(13) Uani 1 1 d .
H7 H 0.8713 -0.1462 0.1627 0.066 Uiso 1 1 calc R
C8 C 0.8892(4) -0.0862(3) 0.0885(3) 0.0633(14) Uani 1 1 d .
H8 H 0.9078 -0.0326 0.1243 0.076 Uiso 1 1 calc R
C9 C 0.8825(4) -0.0984(3) 0.0126(3) 0.0551(13) Uani 1 1 d .
H9 H 0.8957 -0.0525 -0.0027 0.066 Uiso 1 1 calc R
C10 C 0.8567(4) -0.1771(3) -0.0420(3) 0.0432(11) Uani 1 1 d .
C11 C 0.8250(4) -0.3067(3) 0.0877(3) 0.0486(12) Uani 1 1 d .
H11 H 0.7788 -0.3604 0.0385 0.058 Uiso 1 1 calc R
C12 C 0.7573(5) -0.3096(4) 0.1378(3) 0.0711(16) Uani 1 1 d .
H12A H 0.7477 -0.3577 0.1522 0.107 Uiso 1 1 calc R
H12B H 0.6816 -0.3151 0.1059 0.107 Uiso 1 1 calc R
H12C H 0.8001 -0.2577 0.1867 0.107 Uiso 1 1 calc R
C13 C 0.9398(5) -0.3047(4) 0.1359(3) 0.0736(16) Uani 1 1 d .
H13A H 0.9252 -0.3522 0.1515 0.110 Uiso 1 1 calc R
H13B H 0.9882 -0.2521 0.1840 0.110 Uiso 1 1 calc R
H13C H 0.9790 -0.3087 0.1028 0.110 Uiso 1 1 calc R
C14 C 0.8521(4) -0.1884(3) -0.1242(3) 0.0498(12) Uani 1 1 d .
H14 H 0.8027 -0.2493 -0.1604 0.060 Uiso 1 1 calc R
C15 C 0.9739(4) -0.1644(3) -0.1178(3) 0.0650(15) Uani 1 1 d .
H15A H 0.9694 -0.1731 -0.1709 0.098 Uiso 1 1 calc R
H15B H 1.0038 -0.1998 -0.0974 0.098 Uiso 1 1 calc R
H15C H 1.0253 -0.1053 -0.0812 0.098 Uiso 1 1 calc R
C16 C 0.7984(5) -0.1383(4) -0.1645(4) 0.0774(17) Uani 1 1 d .
H16A H 0.7965 -0.1495 -0.2171 0.116 Uiso 1 1 calc R
H16B H 0.8452 -0.0781 -0.1306 0.116 Uiso 1 1 calc R
H16C H 0.7201 -0.1561 -0.1711 0.116 Uiso 1 1 calc R
C17 C 0.5648(4) -0.4262(3) -0.2646(3) 0.0456(11) Uani 1 1 d .
H17 H 0.5183 -0.4101 -0.2996 0.055 Uiso 1 1 calc R
C18 C 0.7033(5) -0.3841(3) -0.3153(3) 0.0658(15) Uani 1 1 d .
H18 H 0.7053 -0.3277 -0.3023 0.079 Uiso 1 1 calc R
C19 C 0.8303(5) -0.3697(4) -0.2936(4) 0.0772(18) Uani 1 1 d .
C20 C 0.6184(6) -0.4381(4) -0.4057(3) 0.102(2) Uani 1 1 d .
C21 C 0.4213(4) -0.4728(3) -0.2201(3) 0.0400(11) Uani 1 1 d .
C22 C 0.4102(4) -0.4147(3) -0.1630(3) 0.0426(11) Uani 1 1 d .
C23 C 0.2993(4) -0.4329(3) -0.1698(3) 0.0529(13) Uani 1 1 d .
H23 H 0.2908 -0.3944 -0.1327 0.063 Uiso 1 1 calc R
C24 C 0.2017(4) -0.5066(3) -0.2305(3) 0.0616(14) Uani 1 1 d .
H24 H 0.1283 -0.5177 -0.2337 0.074 Uiso 1 1 calc R
C25 C 0.2120(4) -0.5640(3) -0.2862(3) 0.0614(14) Uani 1 1 d .
H25 H 0.1454 -0.6133 -0.3272 0.074 Uiso 1 1 calc R
C26 C 0.3223(4) -0.5488(3) -0.2820(3) 0.0497(12) Uani 1 1 d .
C27 C 0.5183(4) -0.3302(3) -0.0990(3) 0.0487(12) Uani 1 1 d .
H27 H 0.5861 -0.3415 -0.0827 0.058 Uiso 1 1 calc R
C28 C 0.5062(5) -0.2942(3) -0.0216(3) 0.0711(16) Uani 1 1 d .
H28A H 0.5761 -0.2421 0.0173 0.107 Uiso 1 1 calc R
H28B H 0.4951 -0.3354 0.0021 0.107 Uiso 1 1 calc R
H28C H 0.4400 -0.2829 -0.0361 0.107 Uiso 1 1 calc R
C29 C 0.5420(5) -0.2638(3) -0.1344(3) 0.0705(16) Uani 1 1 d .
H29A H 0.6104 -0.2118 -0.0934 0.106 Uiso 1 1 calc R
H29B H 0.4758 -0.2526 -0.1521 0.106 Uiso 1 1 calc R
H29C H 0.5548 -0.2849 -0.1802 0.106 Uiso 1 1 calc R
C30 C 0.3316(5) -0.6141(3) -0.3431(3) 0.0648(15) Uani 1 1 d .
H30 H 0.4150 -0.5970 -0.3256 0.078 Uiso 1 1 calc R
C31 C 0.2732(6) -0.7060(3) -0.3469(4) 0.102(2) Uani 1 1 d .
H31A H 0.2827 -0.7448 -0.3854 0.154 Uiso 1 1 calc R
H31B H 0.1912 -0.7242 -0.3638 0.154 Uiso 1 1 calc R
H31C H 0.3097 -0.7055 -0.2937 0.154 Uiso 1 1 calc R
C32 C 0.2788(6) -0.6133(5) -0.4281(4) 0.117(3) Uani 1 1 d .
H32A H 0.2864 -0.6542 -0.4662 0.175 Uiso 1 1 calc R
H32B H 0.3198 -0.5571 -0.4252 0.175 Uiso 1 1 calc R
H32C H 0.1974 -0.6281 -0.4461 0.175 Uiso 1 1 calc R
C33 C 0.7343(5) -0.5378(4) -0.0376(4) 0.0765(18) Uani 1 1 d .
H33A H 0.7986 -0.5306 -0.0499 0.115 Uiso 1 1 calc R
H33B H 0.6908 -0.5969 -0.0488 0.115 Uiso 1 1 calc R
H33C H 0.7637 -0.5032 0.0191 0.115 Uiso 1 1 calc R
C34 C 0.5616(5) -0.5221(4) -0.0704(4) 0.0804(19) Uani 1 1 d .
H34A H 0.5105 -0.5057 -0.1044 0.121 Uiso 1 1 calc R
H34B H 0.5909 -0.4868 -0.0139 0.121 Uiso 1 1 calc R
H34C H 0.5189 -0.5810 -0.0808 0.121 Uiso 1 1 calc R
C35 C 0.5842(5) -0.6672(3) -0.2411(4) 0.089(2) Uani 1 1 d .
H35A H 0.5735 -0.6582 -0.1929 0.133 Uiso 1 1 calc R
H35B H 0.6327 -0.6953 -0.2397 0.133 Uiso 1 1 calc R
H35C H 0.5093 -0.7024 -0.2888 0.133 Uiso 1 1 calc R
C36 C 0.6554(6) -0.6011(4) -0.3183(4) 0.092(2) Uani 1 1 d .
H36A H 0.6936 -0.5476 -0.3211 0.138 Uiso 1 1 calc R
H36B H 0.5800 -0.6358 -0.3655 0.138 Uiso 1 1 calc R
H36C H 0.7023 -0.6305 -0.3169 0.138 Uiso 1 1 calc R
Ti1A Ti 0.67253(7) 0.03956(5) 0.30988(5) 0.0412(2) Uani 1 1 d .
N1A N 0.6437(3) 0.1100(2) 0.2301(2) 0.0438(9) Uani 1 1 d .
N2A N 0.5187(3) 0.0597(2) 0.2776(2) 0.0402(9) Uani 1 1 d .
N3A N 0.8507(3) 0.0884(2) 0.3560(2) 0.0479(10) Uani 1 1 d .
N4A N 0.7967(3) 0.1765(2) 0.4189(2) 0.0377(8) Uani 1 1 d .
N5A N 0.6388(3) -0.0161(2) 0.3772(2) 0.0526(10) Uani 1 1 d .
N6A N 0.6296(3) -0.0616(2) 0.2214(2) 0.0545(11) Uani 1 1 d .
C1A C 0.5481(4) 0.1013(3) 0.2338(3) 0.0435(11) Uani 1 1 d .
H1A H 0.5020 0.1232 0.2070 0.052 Uiso 1 1 calc R
C2A C 0.6778(4) 0.1572(3) 0.1831(3) 0.0559(13) Uani 1 1 d .
H2A H 0.6733 0.2108 0.2015 0.067 Uiso 1 1 calc R
C3A C 0.8044(5) 0.1810(4) 0.2003(4) 0.0812(18) Uani 1 1 d .
H3A1 H 0.8551 0.2122 0.2581 0.122 Uiso 1 1 calc R
H3A2 H 0.8262 0.2160 0.1724 0.122 Uiso 1 1 calc R
H3A3 H 0.8114 0.1298 0.1812 0.122 Uiso 1 1 calc R
C4A C 0.5957(5) 0.1096(4) 0.0919(3) 0.0798(18) Uani 1 1 d .
H4A1 H 0.5170 0.0973 0.0821 0.120 Uiso 1 1 calc R
H4A2 H 0.5990 0.0570 0.0715 0.120 Uiso 1 1 calc R
H4A3 H 0.6191 0.1446 0.0643 0.120 Uiso 1 1 calc R
C5A C 0.4080(4) 0.0400(3) 0.2757(3) 0.0387(10) Uani 1 1 d .
C6A C 0.3968(4) 0.0938(3) 0.3364(3) 0.0456(11) Uani 1 1 d .
C7A C 0.2870(4) 0.0702(3) 0.3331(3) 0.0522(12) Uani 1 1 d .
H7A H 0.2791 0.1054 0.3733 0.063 Uiso 1 1 calc R
C8A C 0.1894(4) -0.0037(3) 0.2726(3) 0.0566(13) Uani 1 1 d .
H8A H 0.1169 -0.0175 0.2718 0.068 Uiso 1 1 calc R
C9A C 0.1998(4) -0.0568(3) 0.2132(3) 0.0590(14) Uani 1 1 d .
H9A H 0.1337 -0.1062 0.1719 0.071 Uiso 1 1 calc R
C10A C 0.3088(4) -0.0374(3) 0.2141(3) 0.0495(12) Uani 1 1 d .
C11A C 0.4995(4) 0.1772(3) 0.4022(3) 0.0573(13) Uani 1 1 d .
H11A H 0.5703 0.1757 0.4017 0.069 Uiso 1 1 calc R
C12A C 0.5125(5) 0.1887(4) 0.4877(3) 0.092(2) Uani 1 1 d .
H12D H 0.5795 0.2422 0.5272 0.138 Uiso 1 1 calc R
H12E H 0.5229 0.1426 0.4994 0.138 Uiso 1 1 calc R
H12F H 0.4434 0.1885 0.4901 0.138 Uiso 1 1 calc R
C13A C 0.4951(7) 0.2527(4) 0.3850(5) 0.136(3) Uani 1 1 d .
H13D H 0.5626 0.3043 0.4275 0.205 Uiso 1 1 calc R
H13E H 0.4252 0.2551 0.3831 0.205 Uiso 1 1 calc R
H13F H 0.4949 0.2468 0.3334 0.205 Uiso 1 1 calc R
C14A C 0.3186(5) -0.0953(4) 0.1479(4) 0.086(2) Uani 1 1 d .
H14A H 0.4021 -0.0771 0.1649 0.104 Uiso 1 1 calc R
C15A C 0.2610(6) -0.1901(4) 0.1380(5) 0.131(3) Uani 1 1 d .
H15D H 0.2689 -0.2260 0.0961 0.196 Uiso 1 1 calc R
H15E H 0.1794 -0.2089 0.1232 0.196 Uiso 1 1 calc R
H15F H 0.2994 -0.1935 0.1888 0.196 Uiso 1 1 calc R
C16A C 0.2667(7) -0.0852(6) 0.0678(4) 0.143(4) Uani 1 1 d .
H16D H 0.2750 -0.1216 0.0264 0.215 Uiso 1 1 calc R
H16E H 0.3075 -0.0267 0.0763 0.215 Uiso 1 1 calc R
H16F H 0.1851 -0.1011 0.0504 0.215 Uiso 1 1 calc R
C17A C 0.8809(4) 0.1613(3) 0.4151(3) 0.0452(11) Uani 1 1 d .
H17A H 0.9590 0.1995 0.4519 0.054 Uiso 1 1 calc R
C18A C 0.9407(5) 0.0664(4) 0.3451(4) 0.0707(16) Uani 1 1 d .
H18A H 0.8993 0.0167 0.2926 0.085 Uiso 1 1 calc R
C19A C 0.9969(11) 0.0409(9) 0.4045(9) 0.297(10) Uani 1 1 d .
H19A H 0.9389 -0.0032 0.4087 0.445 Uiso 1 1 calc R
H19B H 1.0451 0.0892 0.4564 0.445 Uiso 1 1 calc R
H19C H 1.0448 0.0192 0.3887 0.445 Uiso 1 1 calc R
C20A C 1.0305(6) 0.1336(5) 0.3387(6) 0.151(4) Uani 1 1 d .
H20A H 0.9930 0.1498 0.2970 0.227 Uiso 1 1 calc R
H20B H 1.0797 0.1120 0.3248 0.227 Uiso 1 1 calc R
H20C H 1.0773 0.1826 0.3902 0.227 Uiso 1 1 calc R
C21A C 0.8238(3) 0.2506(3) 0.4836(3) 0.0384(10) Uani 1 1 d .
C22A C 0.8367(4) 0.2484(3) 0.5601(3) 0.0464(12) Uani 1 1 d .
C23A C 0.8665(4) 0.3235(4) 0.6224(3) 0.0625(14) Uani 1 1 d .
H23A H 0.8812 0.3241 0.6741 0.075 Uiso 1 1 calc R
C24A C 0.8752(5) 0.3960(4) 0.6112(4) 0.0749(17) Uani 1 1 d .
H24A H 0.8916 0.4443 0.6537 0.090 Uiso 1 1 calc R
C25A C 0.8593(5) 0.3974(3) 0.5364(3) 0.0691(15) Uani 1 1 d .
H25A H 0.8672 0.4475 0.5290 0.083 Uiso 1 1 calc R
C26A C 0.8316(4) 0.3248(3) 0.4711(3) 0.0549(13) Uani 1 1 d .
C27A C 0.8234(4) 0.1684(3) 0.5740(3) 0.0593(14) Uani 1 1 d .
H27A H 0.7754 0.1197 0.5205 0.071 Uiso 1 1 calc R
C28A C 0.9417(5) 0.1684(4) 0.6136(4) 0.0850(19) Uani 1 1 d .
H28D H 0.9293 0.1157 0.6200 0.127 Uiso 1 1 calc R
H28E H 0.9907 0.2157 0.6662 0.127 Uiso 1 1 calc R
H28F H 0.9792 0.1739 0.5793 0.127 Uiso 1 1 calc R
C29A C 0.7596(5) 0.1543(4) 0.6265(4) 0.0852(19) Uani 1 1 d .
H29D H 0.6848 0.1530 0.6009 0.128 Uiso 1 1 calc R
H29E H 0.8060 0.2004 0.6800 0.128 Uiso 1 1 calc R
H29F H 0.7485 0.1010 0.6312 0.128 Uiso 1 1 calc R
C30A C 0.8225(5) 0.3293(3) 0.3909(3) 0.0666(15) Uani 1 1 d .
H30A H 0.7759 0.2705 0.3488 0.080 Uiso 1 1 calc R
C31A C 0.9427(6) 0.3635(4) 0.3949(4) 0.114(3) Uani 1 1 d .
H31D H 0.9356 0.3654 0.3435 0.171 Uiso 1 1 calc R
H31E H 0.9767 0.3265 0.4060 0.171 Uiso 1 1 calc R
H31F H 0.9921 0.4201 0.4376 0.171 Uiso 1 1 calc R
C32A C 0.7614(7) 0.3806(4) 0.3642(4) 0.127(3) Uani 1 1 d .
H32D H 0.7561 0.3791 0.3122 0.190 Uiso 1 1 calc R
H32E H 0.8053 0.4389 0.4040 0.190 Uiso 1 1 calc R
H32F H 0.6840 0.3564 0.3594 0.190 Uiso 1 1 calc R
C33A C 0.7083(6) -0.0574(4) 0.4106(4) 0.095(2) Uani 1 1 d .
H33D H 0.7695 -0.0484 0.3947 0.143 Uiso 1 1 calc R
H33E H 0.6583 -0.1178 0.3897 0.143 Uiso 1 1 calc R
H33F H 0.7422 -0.0330 0.4692 0.143 Uiso 1 1 calc R
C34A C 0.5491(5) -0.0297(4) 0.4025(4) 0.0787(18) Uani 1 1 d .
H34D H 0.5028 -0.0033 0.3810 0.118 Uiso 1 1 calc R
H34E H 0.5845 -0.0048 0.4611 0.118 Uiso 1 1 calc R
H34F H 0.4998 -0.0900 0.3822 0.118 Uiso 1 1 calc R
C35A C 0.5677(5) -0.1511(3) 0.2079(4) 0.090(2) Uani 1 1 d .
H35D H 0.5468 -0.1534 0.2509 0.135 Uiso 1 1 calc R
H35E H 0.6177 -0.1777 0.2077 0.135 Uiso 1 1 calc R
H35F H 0.4980 -0.1809 0.1563 0.135 Uiso 1 1 calc R
C36A C 0.6617(5) -0.0603(4) 0.1555(4) 0.0859(19) Uani 1 1 d .
H36D H 0.7033 -0.0020 0.1635 0.129 Uiso 1 1 calc R
H36E H 0.5920 -0.0902 0.1038 0.129 Uiso 1 1 calc R
H36F H 0.7107 -0.0878 0.1559 0.129 Uiso 1 1 calc R

loop_
_atom_site_aniso_label
_atom_site_aniso_U_11
_atom_site_aniso_U_22
_atom_site_aniso_U_33
_atom_site_aniso_U_23
_atom_site_aniso_U_13
_atom_site_aniso_U_12
Ti1 0.0402(5) 0.0357(5) 0.0457(5) 0.0154(4) 0.0239(4) 0.0175(4)
N1 0.043(2) 0.038(2) 0.064(3) 0.018(2) 0.033(2) 0.0219(18)
N2 0.035(2) 0.035(2) 0.040(2) 0.0147(18) 0.0183(18) 0.0170(17)
N3 0.040(2) 0.051(2) 0.040(2) 0.0155(19) 0.023(2) 0.0144(19)
N4 0.037(2) 0.041(2) 0.038(2) 0.0141(18) 0.0188(18) 0.0166(17)
N5 0.054(2) 0.046(2) 0.063(3) 0.032(2) 0.035(2) 0.028(2)
N6 0.051(3) 0.044(2) 0.069(3) 0.013(2) 0.033(2) 0.021(2)
C1 0.028(3) 0.039(3) 0.052(3) 0.014(2) 0.016(2) 0.006(2)
C2 0.068(5) 0.058(4) 0.282(11) 0.042(6) 0.092(6) 0.040(4)
C3 0.099(5) 0.095(5) 0.128(6) 0.048(5) 0.065(5) 0.073(4)
C4 0.077(5) 0.103(5) 0.203(9) 0.054(6) 0.096(6) 0.046(4)
C5 0.025(2) 0.034(2) 0.042(3) 0.013(2) 0.014(2) 0.0091(19)
C6 0.037(3) 0.043(3) 0.038(3) 0.013(2) 0.017(2) 0.015(2)
C7 0.056(3) 0.056(3) 0.045(3) 0.009(3) 0.026(3) 0.023(3)
C8 0.067(4) 0.046(3) 0.062(4) 0.004(3) 0.028(3) 0.025(3)
C9 0.057(3) 0.030(3) 0.065(4) 0.017(3) 0.025(3) 0.013(2)
C10 0.037(3) 0.038(3) 0.044(3) 0.014(2) 0.014(2) 0.012(2)
C11 0.054(3) 0.052(3) 0.040(3) 0.020(2) 0.023(3) 0.023(2)
C12 0.074(4) 0.088(4) 0.067(4) 0.043(3) 0.039(3) 0.039(3)
C13 0.073(4) 0.100(4) 0.078(4) 0.053(4) 0.038(3) 0.055(4)
C14 0.052(3) 0.043(3) 0.047(3) 0.021(2) 0.021(3) 0.013(2)
C15 0.072(4) 0.062(3) 0.066(4) 0.030(3) 0.041(3) 0.025(3)
C16 0.087(4) 0.079(4) 0.079(4) 0.052(4) 0.036(4) 0.039(3)
C17 0.050(3) 0.045(3) 0.041(3) 0.019(2) 0.021(2) 0.019(2)
C18 0.071(4) 0.075(4) 0.060(4) 0.035(3) 0.043(3) 0.023(3)
C19 0.065(4) 0.092(4) 0.088(4) 0.038(4) 0.058(4) 0.027(3)
C20 0.090(5) 0.135(6) 0.032(3) 0.022(4) 0.022(3) 0.015(4)
C21 0.034(3) 0.042(3) 0.041(3) 0.018(2) 0.016(2) 0.016(2)
C22 0.039(3) 0.043(3) 0.049(3) 0.023(2) 0.021(2) 0.018(2)
C23 0.046(3) 0.064(3) 0.060(3) 0.028(3) 0.030(3) 0.029(3)
C24 0.036(3) 0.071(4) 0.075(4) 0.030(3) 0.026(3) 0.021(3)
C25 0.040(3) 0.065(3) 0.056(3) 0.015(3) 0.014(3) 0.013(3)
C26 0.045(3) 0.056(3) 0.046(3) 0.022(3) 0.020(3) 0.021(3)
C27 0.041(3) 0.048(3) 0.054(3) 0.017(3) 0.018(3) 0.024(2)
C28 0.078(4) 0.068(4) 0.059(4) 0.015(3) 0.028(3) 0.037(3)
C29 0.071(4) 0.058(3) 0.078(4) 0.029(3) 0.033(3) 0.024(3)
C30 0.053(3) 0.063(3) 0.053(3) 0.007(3) 0.024(3) 0.012(3)
C31 0.096(5) 0.056(4) 0.129(6) 0.014(4) 0.060(5) 0.015(4)
C32 0.125(6) 0.122(6) 0.064(5) 0.015(4) 0.037(5) 0.039(5)
C33 0.070(4) 0.091(4) 0.119(5) 0.075(4) 0.060(4) 0.050(3)
C34 0.074(4) 0.120(5) 0.111(5) 0.087(5) 0.066(4) 0.060(4)
C35 0.080(4) 0.036(3) 0.129(6) 0.020(3) 0.049(4) 0.014(3)
C36 0.110(5) 0.068(4) 0.090(5) 0.004(4) 0.052(4) 0.044(4)
Ti1A 0.0362(5) 0.0372(5) 0.0460(5) 0.0136(4) 0.0186(4) 0.0152(4)
N1A 0.041(2) 0.050(2) 0.045(2) 0.020(2) 0.025(2) 0.0199(18)
N2A 0.031(2) 0.044(2) 0.041(2) 0.0160(19) 0.0166(18) 0.0134(17)
N3A 0.041(2) 0.050(2) 0.054(3) 0.017(2) 0.025(2) 0.0223(19)
N4A 0.031(2) 0.038(2) 0.038(2) 0.0117(18) 0.0143(18) 0.0118(17)
N5A 0.050(2) 0.045(2) 0.062(3) 0.024(2) 0.024(2) 0.021(2)
N6A 0.053(3) 0.040(2) 0.062(3) 0.008(2) 0.028(2) 0.021(2)
C1A 0.043(3) 0.046(3) 0.036(3) 0.013(2) 0.014(2) 0.023(2)
C2A 0.057(3) 0.062(3) 0.055(3) 0.029(3) 0.034(3) 0.023(3)
C3A 0.070(4) 0.093(4) 0.102(5) 0.053(4) 0.064(4) 0.026(3)
C4A 0.093(5) 0.100(5) 0.051(4) 0.031(3) 0.039(4) 0.043(4)
C5A 0.033(2) 0.042(3) 0.038(3) 0.018(2) 0.015(2) 0.013(2)
C6A 0.037(3) 0.054(3) 0.045(3) 0.022(3) 0.017(2) 0.021(2)
C7A 0.051(3) 0.059(3) 0.059(3) 0.024(3) 0.032(3) 0.032(3)
C8A 0.040(3) 0.068(3) 0.073(4) 0.036(3) 0.032(3) 0.025(3)
C9A 0.034(3) 0.059(3) 0.066(4) 0.021(3) 0.015(3) 0.015(2)
C10A 0.041(3) 0.052(3) 0.050(3) 0.016(3) 0.019(3) 0.022(2)
C11A 0.047(3) 0.061(3) 0.047(3) 0.004(3) 0.019(3) 0.024(3)
C12A 0.089(5) 0.094(5) 0.052(4) 0.015(4) 0.020(4) 0.022(4)
C13A 0.151(8) 0.051(4) 0.111(6) 0.025(4) -0.005(5) 0.015(4)
C14A 0.044(3) 0.080(4) 0.075(5) -0.019(4) 0.014(3) 0.015(3)
C15A 0.086(5) 0.063(4) 0.156(7) -0.035(5) 0.041(5) 0.013(4)
C16A 0.120(7) 0.206(9) 0.059(5) 0.010(5) 0.040(5) 0.059(6)
C17A 0.032(3) 0.044(3) 0.045(3) 0.014(2) 0.013(2) 0.010(2)
C18A 0.054(3) 0.079(4) 0.095(5) 0.029(4) 0.045(3) 0.040(3)
C19A 0.379(18) 0.52(2) 0.54(2) 0.47(2) 0.40(2) 0.423(19)
C20A 0.111(6) 0.160(7) 0.301(12) 0.141(9) 0.159(8) 0.091(6)
C21A 0.023(2) 0.035(2) 0.038(3) 0.008(2) 0.009(2) 0.0041(19)
C22A 0.038(3) 0.053(3) 0.040(3) 0.015(2) 0.019(2) 0.015(2)
C23A 0.055(3) 0.076(4) 0.038(3) 0.007(3) 0.019(3) 0.024(3)
C24A 0.071(4) 0.063(4) 0.061(4) -0.004(3) 0.022(3) 0.029(3)
C25A 0.077(4) 0.045(3) 0.064(4) 0.011(3) 0.021(3) 0.026(3)
C26A 0.055(3) 0.044(3) 0.041(3) 0.008(3) 0.012(3) 0.012(2)
C27A 0.057(3) 0.070(3) 0.053(3) 0.032(3) 0.024(3) 0.028(3)
C28A 0.085(5) 0.110(5) 0.093(5) 0.061(4) 0.048(4) 0.059(4)
C29A 0.077(4) 0.112(5) 0.080(4) 0.060(4) 0.045(4) 0.034(4)
C30A 0.076(4) 0.037(3) 0.065(4) 0.022(3) 0.027(3) 0.008(3)
C31A 0.115(6) 0.090(5) 0.097(5) 0.036(4) 0.059(5) -0.005(4)
C32A 0.186(9) 0.100(5) 0.104(6) 0.066(5) 0.055(6) 0.070(6)
C33A 0.098(5) 0.100(5) 0.148(7) 0.085(5) 0.073(5) 0.070(4)
C34A 0.067(4) 0.107(5) 0.101(5) 0.072(4) 0.050(4) 0.049(4)
C35A 0.091(5) 0.039(3) 0.109(5) 0.004(3) 0.042(4) 0.019(3)
C36A 0.103(5) 0.079(4) 0.070(4) 0.012(3) 0.044(4) 0.046(4)

loop_
_atom_type_symbol
_atom_type_description
_atom_type_scat_dispersion_real
_atom_type_scat_dispersion_imag
_atom_type_scat_source
Ti Ti 0.2776 0.4457 'International Tables Vol C Tables 4.2.6.8 and 6.1.1.4'
N N 0.0061 0.0033 'International Tables Vol C Tables 4.2.6.8 and 6.1.1.4'
C C 0.0033 0.0016 'International Tables Vol C Tables 4.2.6.8 and 6.1.1.4'
H H 0.0000 0.0000 'International Tables Vol C Tables 4.2.6.8 and 6.1.1.4'

loop_
_geom_angle_atom_site_label_1
_geom_angle_atom_site_label_2
_geom_angle_atom_site_label_3
_geom_angle
N6 Ti1 N5 95.04(16)
N6 Ti1 N1 100.97(15)
N5 Ti1 N1 102.50(16)
N6 Ti1 N4 102.56(15)
N5 Ti1 N4 95.45(14)
N1 Ti1 N4 148.87(13)
N6 Ti1 N3 93.14(16)
N5 Ti1 N3 156.23(15)
N1 Ti1 N3 97.77(13)
N4 Ti1 N3 60.96(12)
N6 Ti1 N2 160.78(14)
N5 Ti1 N2 93.71(14)
N1 Ti1 N2 60.36(13)
N4 Ti1 N2 93.59(12)
N3 Ti1 N2 85.58(12)
N6 Ti1 C17 98.80(16)
N5 Ti1 C17 126.20(15)
N1 Ti1 C17 124.96(14)
N4 Ti1 C17 30.79(12)
N3 Ti1 C17 30.17(11)
N2 Ti1 C17 89.71(13)
N6 Ti1 C1 131.64(15)
N5 Ti1 C1 97.87(15)
N1 Ti1 C1 30.70(13)
N4 Ti1 C1 122.15(14)
N3 Ti1 C1 93.22(13)
N2 Ti1 C1 29.72(12)
C17 Ti1 C1 110.01(14)
C1 N1 C2 120.3(4)
C1 N1 Ti1 97.4(3)
C2 N1 Ti1 142.2(4)
C1 N2 C5 118.5(4)
C1 N2 Ti1 83.9(3)
C5 N2 Ti1 156.6(3)
C17 N3 C18 118.2(4)
C17 N3 Ti1 90.4(3)
C18 N3 Ti1 151.3(3)
C17 N4 C21 119.3(4)
C17 N4 Ti1 92.2(3)
C21 N4 Ti1 147.4(3)
C34 N5 C33 109.6(4)
C34 N5 Ti1 129.5(3)
C33 N5 Ti1 120.9(3)
C35 N6 C36 108.0(4)
C35 N6 Ti1 128.3(3)
C36 N6 Ti1 123.7(3)
N2 C1 N1 118.1(4)
N2 C1 Ti1 66.4(2)
N1 C1 Ti1 51.9(2)
N2 C1 H1 121.0
N1 C1 H1 121.0
Ti1 C1 H1 171.7
C3 C2 C4 122.5(5)
C3 C2 N1 117.2(5)
C4 C2 N1 118.7(5)
C3 C2 H2 94.2
C4 C2 H2 94.2
N1 C2 H2 94.2
C2 C3 H3A 109.5
C2 C3 H3B 109.5
H3A C3 H3B 109.5
C2 C3 H3C 109.5
H3A C3 H3C 109.5
H3B C3 H3C 109.5
C2 C4 H4A 109.5
C2 C4 H4B 109.5
H4A C4 H4B 109.5
C2 C4 H4C 109.5
H4A C4 H4C 109.5
H4B C4 H4C 109.5
C10 C5 C6 120.7(4)
C10 C5 N2 119.1(4)
C6 C5 N2 120.2(3)
C7 C6 C5 118.0(4)
C7 C6 C11 120.7(4)
C5 C6 C11 121.2(4)
C6 C7 C8 121.6(4)
C6 C7 H7 119.2
C8 C7 H7 119.2
C9 C8 C7 119.6(5)
C9 C8 H8 120.2
C7 C8 H8 120.2
C8 C9 C10 121.9(4)
C8 C9 H9 119.0
C10 C9 H9 119.0
C9 C10 C5 118.1(4)
C9 C10 C14 120.9(4)
C5 C10 C14 121.0(4)
C6 C11 C13 111.7(4)
C6 C11 C12 114.0(4)
C13 C11 C12 109.1(4)
C6 C11 H11 107.3
C13 C11 H11 107.3
C12 C11 H11 107.3
C11 C12 H12A 109.5
C11 C12 H12B 109.5
H12A C12 H12B 109.5
C11 C12 H12C 109.5
H12A C12 H12C 109.5
H12B C12 H12C 109.5
C11 C13 H13A 109.5
C11 C13 H13B 109.5
H13A C13 H13B 109.5
C11 C13 H13C 109.5
H13A C13 H13C 109.5
H13B C13 H13C 109.5
C10 C14 C15 110.4(4)
C10 C14 C16 113.9(4)
C15 C14 C16 110.0(4)
C10 C14 H14 107.4
C15 C14 H14 107.4
C16 C14 H14 107.4
C14 C15 H15A 109.5
C14 C15 H15B 109.5
H15A C15 H15B 109.5
C14 C15 H15C 109.5
H15A C15 H15C 109.5
H15B C15 H15C 109.5
C14 C16 H16A 109.5
C14 C16 H16B 109.5
H16A C16 H16B 109.5
C14 C16 H16C 109.5
H16A C16 H16C 109.5
H16B C16 H16C 109.5
N3 C17 N4 116.4(4)
N3 C17 Ti1 59.4(2)
N4 C17 Ti1 57.0(2)
N3 C17 H17 121.8
N4 C17 H17 121.8
Ti1 C17 H17 178.6
N3 C18 C20 111.6(4)
N3 C18 C19 110.0(4)
C20 C18 C19 113.0(4)
N3 C18 H18 107.3
C20 C18 H18 107.3
C19 C18 H18 107.3
C22 C21 C26 120.6(4)
C22 C21 N4 119.5(4)
C26 C21 N4 119.8(4)
C23 C22 C21 118.6(4)
C23 C22 C27 121.7(4)
C21 C22 C27 119.6(4)
C24 C23 C22 121.3(5)
C24 C23 H23 119.3
C22 C23 H23 119.3
C25 C24 C23 120.4(5)
C25 C24 H24 119.8
C23 C24 H24 119.8
C24 C25 C26 120.7(5)
C24 C25 H25 119.7
C26 C25 H25 119.7
C25 C26 C21 118.4(4)
C25 C26 C30 119.6(4)
C21 C26 C30 122.0(4)
C29 C27 C22 111.0(4)
C29 C27 C28 109.8(4)
C22 C27 C28 112.1(4)
C29 C27 H27 107.9
C22 C27 H27 107.9
C28 C27 H27 107.9
C27 C28 H28A 109.5
C27 C28 H28B 109.5
H28A C28 H28B 109.5
C27 C28 H28C 109.5
H28A C28 H28C 109.5
H28B C28 H28C 109.5
C27 C29 H29A 109.5
C27 C29 H29B 109.5
H29A C29 H29B 109.5
C27 C29 H29C 109.5
H29A C29 H29C 109.5
H29B C29 H29C 109.5
C26 C30 C32 110.2(5)
C26 C30 C31 112.4(4)
C32 C30 C31 110.9(5)
C26 C30 H30 107.7
C32 C30 H30 107.7
C31 C30 H30 107.7
C30 C31 H31A 109.5
C30 C31 H31B 109.5
H31A C31 H31B 109.5
C30 C31 H31C 109.5
H31A C31 H31C 109.5
H31B C31 H31C 109.5
C30 C32 H32A 109.5
C30 C32 H32B 109.5
H32A C32 H32B 109.5
C30 C32 H32C 109.5
H32A C32 H32C 109.5
H32B C32 H32C 109.5
N5 C33 H33A 109.5
N5 C33 H33B 109.5
H33A C33 H33B 109.5
N5 C33 H33C 109.5
H33A C33 H33C 109.5
H33B C33 H33C 109.5
N5 C34 H34A 109.5
N5 C34 H34B 109.5
H34A C34 H34B 109.5
N5 C34 H34C 109.5
H34A C34 H34C 109.5
H34B C34 H34C 109.5
N6 C35 H35A 109.5
N6 C35 H35B 109.5
H35A C35 H35B 109.5
N6 C35 H35C 109.5
H35A C35 H35C 109.5
H35B C35 H35C 109.5
N6 C36 H36A 109.5
N6 C36 H36B 109.5
H36A C36 H36B 109.5
N6 C36 H36C 109.5
H36A C36 H36C 109.5
H36B C36 H36C 109.5
N5A Ti1A N6A 95.79(16)
N5A Ti1A N3A 103.52(16)
N6A Ti1A N3A 97.74(16)
N5A Ti1A N2A 94.17(15)
N6A Ti1A N2A 105.14(15)
N3A Ti1A N2A 149.43(14)
N5A Ti1A N1A 155.03(15)
N6A Ti1A N1A 93.11(15)
N3A Ti1A N1A 98.31(13)
N2A Ti1A N1A 60.94(12)
N5A Ti1A N4A 94.55(14)
N6A Ti1A N4A 157.40(14)
N3A Ti1A N4A 60.24(13)
N2A Ti1A N4A 94.06(13)
N1A Ti1A N4A 85.80(13)
N5A Ti1A C1A 125.08(15)
N6A Ti1A C1A 100.51(16)
N3A Ti1A C1A 125.24(14)
N2A Ti1A C1A 30.94(12)
N1A Ti1A C1A 30.01(11)
N4A Ti1A C1A 89.79(13)
N5A Ti1A C17A 99.28(15)
N6A Ti1A C17A 128.22(15)
N3A Ti1A C17A 30.54(13)
N2A Ti1A C17A 122.60(14)
N1A Ti1A C17A 93.35(13)
N4A Ti1A C17A 29.73(12)
C1A Ti1A C17A 109.97(14)
C1A N1A C2A 117.1(4)
C1A N1A Ti1A 90.1(3)
C2A N1A Ti1A 152.8(3)
C1A N2A C5A 118.7(4)
C1A N2A Ti1A 92.2(3)
C5A N2A Ti1A 148.4(3)
C17A N3A C18A 120.9(4)
C17A N3A Ti1A 97.9(3)
C18A N3A Ti1A 141.1(3)
C17A N4A C21A 118.9(4)
C17A N4A Ti1A 85.0(3)
C21A N4A Ti1A 155.2(2)
C34A N5A C33A 108.4(4)
C34A N5A Ti1A 130.9(3)
C33A N5A Ti1A 120.7(3)
C36A N6A C35A 108.1(4)
C36A N6A Ti1A 123.2(3)
C35A N6A Ti1A 128.6(3)
N1A C1A N2A 116.8(4)
N1A C1A Ti1A 59.9(2)
N2A C1A Ti1A 56.9(2)
N1A C1A H1A 121.6
N2A C1A H1A 121.6
Ti1A C1A H1A 178.5
N1A C2A C4A 112.8(4)
N1A C2A C3A 111.4(4)
C4A C2A C3A 110.7(4)
N1A C2A H2A 107.2
C4A C2A H2A 107.2
C3A C2A H2A 107.2
C2A C3A H3A1 109.5
C2A C3A H3A2 109.5
H3A1 C3A H3A2 109.5
C2A C3A H3A3 109.5
H3A1 C3A H3A3 109.5
H3A2 C3A H3A3 109.5
C2A C4A H4A1 109.5
C2A C4A H4A2 109.5
H4A1 C4A H4A2 109.5
C2A C4A H4A3 109.5
H4A1 C4A H4A3 109.5
H4A2 C4A H4A3 109.5
C6A C5A C10A 119.8(4)
C6A C5A N2A 120.8(4)
C10A C5A N2A 119.3(4)
C7A C6A C5A 118.5(4)
C7A C6A C11A 119.9(4)
C5A C6A C11A 121.6(4)
C8A C7A C6A 122.3(4)
C8A C7A H7A 118.9
C6A C7A H7A 118.9
C9A C8A C7A 119.6(4)
C9A C8A H8A 120.2
C7A C8A H8A 120.2
C8A C9A C10A 120.9(5)
C8A C9A H9A 119.5
C10A C9A H9A 119.5
C9A C10A C5A 118.9(4)
C9A C10A C14A 120.4(4)
C5A C10A C14A 120.6(4)
C13A C11A C6A 111.8(5)
C13A C11A C12A 110.9(5)
C6A C11A C12A 112.9(4)
C13A C11A H11A 107.0
C6A C11A H11A 107.0
C12A C11A H11A 107.0
C11A C12A H12D 109.5
C11A C12A H12E 109.5
H12D C12A H12E 109.5
C11A C12A H12F 109.5
H12D C12A H12F 109.5
H12E C12A H12F 109.5
C11A C13A H13D 109.5
C11A C13A H13E 109.5
H13D C13A H13E 109.5
C11A C13A H13F 109.5
H13D C13A H13F 109.5
H13E C13A H13F 109.5
C10A C14A C16A 110.4(6)
C10A C14A C15A 110.6(5)
C16A C14A C15A 112.6(6)
C10A C14A H14A 107.7
C16A C14A H14A 107.7
C15A C14A H14A 107.7
C14A C15A H15D 109.5
C14A C15A H15E 109.5
H15D C15A H15E 109.5
C14A C15A H15F 109.5
H15D C15A H15F 109.5
H15E C15A H15F 109.5
C14A C16A H16D 109.5
C14A C16A H16E 109.5
H16D C16A H16E 109.5
C14A C16A H16F 109.5
H16D C16A H16F 109.5
H16E C16A H16F 109.5
N4A C17A N3A 116.8(4)
N4A C17A Ti1A 65.3(2)
N3A C17A Ti1A 51.6(2)
N4A C17A H17A 121.6
N3A C17A H17A 121.6
Ti1A C17A H17A 172.5
C19A C18A N3A 114.4(5)
C19A C18A C20A 109.0(7)
N3A C18A C20A 114.3(5)
C19A C18A H18A 106.2
N3A C18A H18A 106.2
C20A C18A H18A 106.2
C18A C19A H19A 109.5
C18A C19A H19B 109.5
H19A C19A H19B 109.5
C18A C19A H19C 109.5
H19A C19A H19C 109.5
H19B C19A H19C 109.5
C18A C20A H20A 109.5
C18A C20A H20B 109.5
H20A C20A H20B 109.5
C18A C20A H20C 109.5
H20A C20A H20C 109.5
H20B C20A H20C 109.5
C26A C21A N4A 120.1(4)
C26A C21A C22A 119.7(4)
N4A C21A C22A 120.0(4)
C23A C22A C21A 117.8(4)
C23A C22A C27A 121.2(4)
C21A C22A C27A 120.9(4)
C24A C23A C22A 122.7(5)
C24A C23A H23A 118.6
C22A C23A H23A 118.6
C23A C24A C25A 119.3(5)
C23A C24A H24A 120.3
C25A C24A H24A 120.3
C24A C25A C26A 121.2(5)
C24A C25A H25A 119.4
C26A C25A H25A 119.4
C25A C26A C21A 118.9(4)
C25A C26A C30A 120.4(4)
C21A C26A C30A 120.4(4)
C22A C27A C28A 112.0(4)
C22A C27A C29A 111.9(4)
C28A C27A C29A 109.6(4)
C22A C27A H27A 107.7
C28A C27A H27A 107.7
C29A C27A H27A 107.7
C27A C28A H28D 109.5
C27A C28A H28E 109.5
H28D C28A H28E 109.5
C27A C28A H28F 109.5
H28D C28A H28F 109.5
H28E C28A H28F 109.5
C27A C29A H29D 109.5
C27A C29A H29E 109.5
H29D C29A H29E 109.5
C27A C29A H29F 109.5
H29D C29A H29F 109.5
H29E C29A H29F 109.5
C32A C30A C26A 113.8(5)
C32A C30A C31A 110.5(5)
C26A C30A C31A 110.4(5)
C32A C30A H30A 107.3
C26A C30A H30A 107.3
C31A C30A H30A 107.3
C30A C31A H31D 109.5
C30A C31A H31E 109.5
H31D C31A H31E 109.5
C30A C31A H31F 109.5
H31D C31A H31F 109.5
H31E C31A H31F 109.5
C30A C32A H32D 109.5
C30A C32A H32E 109.5
H32D C32A H32E 109.5
C30A C32A H32F 109.5
H32D C32A H32F 109.5
H32E C32A H32F 109.5
N5A C33A H33D 109.5
N5A C33A H33E 109.5
H33D C33A H33E 109.5
N5A C33A H33F 109.5
H33D C33A H33F 109.5
H33E C33A H33F 109.5
N5A C34A H34D 109.5
N5A C34A H34E 109.5
H34D C34A H34E 109.5
N5A C34A H34F 109.5
H34D C34A H34F 109.5
H34E C34A H34F 109.5
N6A C35A H35D 109.5
N6A C35A H35E 109.5
H35D C35A H35E 109.5
N6A C35A H35F 109.5
H35D C35A H35F 109.5
H35E C35A H35F 109.5
N6A C36A H36D 109.5
N6A C36A H36E 109.5
H36D C36A H36E 109.5
N6A C36A H36F 109.5
H36D C36A H36F 109.5
H36E C36A H36F 109.5

loop_
_geom_bond_atom_site_label_1
_geom_bond_atom_site_label_2
_geom_bond_distance
Ti1 N6 1.908(4)
Ti1 N5 1.925(3)
Ti1 N1 2.048(4)
Ti1 N4 2.164(4)
Ti1 N3 2.220(4)
Ti1 N2 2.378(3)
Ti1 C17 2.579(5)
Ti1 C1 2.581(4)
N1 C1 1.329(5)
N1 C2 1.461(6)
N2 C1 1.287(5)
N2 C5 1.428(5)
N3 C17 1.296(5)
N3 C18 1.490(5)
N4 C17 1.321(5)
N4 C21 1.431(5)
N5 C34 1.424(5)
N5 C33 1.467(6)
N6 C35 1.459(6)
N6 C36 1.466(6)
C1 H1 0.9300
C2 C3 1.391(7)
C2 C4 1.438(7)
C2 H2 0.9800
C3 H3A 0.9600
C3 H3B 0.9600
C3 H3C 0.9600
C4 H4A 0.9600
C4 H4B 0.9600
C4 H4C 0.9600
C5 C10 1.419(6)
C5 C6 1.414(6)
C6 C7 1.389(6)
C6 C11 1.493(6)
C7 C8 1.390(7)
C7 H7 0.9300
C8 C9 1.373(6)
C8 H8 0.9300
C9 C10 1.387(6)
C9 H9 0.9300
C10 C14 1.503(6)
C11 C13 1.507(7)
C11 C12 1.535(6)
C11 H11 0.9800
C12 H12A 0.9600
C12 H12B 0.9600
C12 H12C 0.9600
C13 H13A 0.9600
C13 H13B 0.9600
C13 H13C 0.9600
C14 C15 1.524(6)
C14 C16 1.537(7)
C14 H14 0.9800
C15 H15A 0.9600
C15 H15B 0.9600
C15 H15C 0.9600
C16 H16A 0.9600
C16 H16B 0.9600
C16 H16C 0.9600
C17 H17 0.9300
C18 C20 1.521(7)
C18 C19 1.550(7)
C18 H18 0.9800
C21 C22 1.403(6)
C21 C26 1.408(6)
C22 C23 1.390(6)
C22 C27 1.533(6)
C23 C24 1.377(7)
C23 H23 0.9300
C24 C25 1.371(7)
C24 H24 0.9300
C25 C26 1.408(6)
C25 H25 0.9300
C26 C30 1.514(7)
C27 C29 1.517(6)
C27 C28 1.543(6)
C27 H27 0.9800
C28 H28A 0.9600
C28 H28B 0.9600
C28 H28C 0.9600
C29 H29A 0.9600
C29 H29B 0.9600
C29 H29C 0.9600
C30 C32 1.538(8)
C30 C31 1.559(7)
C30 H30 0.9800
C31 H31A 0.9600
C31 H31B 0.9600
C31 H31C 0.9600
C32 H32A 0.9600
C32 H32B 0.9600
C32 H32C 0.9600
C33 H33A 0.9600
C33 H33B 0.9600
C33 H33C 0.9600
C34 H34A 0.9600
C34 H34B 0.9600
C34 H34C 0.9600
C35 H35A 0.9600
C35 H35B 0.9600
C35 H35C 0.9600
C36 H36A 0.9600
C36 H36B 0.9600
C36 H36C 0.9600
Ti1A N5A 1.898(4)
Ti1A N6A 1.904(4)
Ti1A N3A 2.049(4)
Ti1A N2A 2.163(3)
Ti1A N1A 2.233(4)
Ti1A N4A 2.364(3)
Ti1A C1A 2.580(5)
Ti1A C17A 2.591(5)
N1A C1A 1.290(5)
N1A C2A 1.465(5)
N2A C1A 1.327(5)
N2A C5A 1.417(5)
N3A C17A 1.329(5)
N3A C18A 1.475(6)
N4A C17A 1.290(5)
N4A C21A 1.414(5)
N5A C34A 1.432(5)
N5A C33A 1.473(6)
N6A C36A 1.464(6)
N6A C35A 1.464(6)
C1A H1A 0.9300
C2A C4A 1.518(7)
C2A C3A 1.525(6)
C2A H2A 0.9800
C3A H3A1 0.9600
C3A H3A2 0.9600
C3A H3A3 0.9600
C4A H4A1 0.9600
C4A H4A2 0.9600
C4A H4A3 0.9600
C5A C6A 1.405(6)
C5A C10A 1.419(6)
C6A C7A 1.389(6)
C6A C11A 1.507(6)
C7A C8A 1.377(6)
C7A H7A 0.9300
C8A C9A 1.373(6)
C8A H8A 0.9300
C9A C10A 1.403(6)
C9A H9A 0.9300
C10A C14A 1.504(7)
C11A C13A 1.501(8)
C11A C12A 1.526(7)
C11A H11A 0.9800
C12A H12D 0.9600
C12A H12E 0.9600
C12A H12F 0.9600
C13A H13D 0.9600
C13A H13E 0.9600
C13A H13F 0.9600
C14A C16A 1.534(10)
C14A C15A 1.563(9)
C14A H14A 0.9800
C15A H15D 0.9600
C15A H15E 0.9600
C15A H15F 0.9600
C16A H16D 0.9600
C16A H16E 0.9600
C16A H16F 0.9600
C17A H17A 0.9300
C18A C19A 1.412(10)
C18A C20A 1.474(7)
C18A H18A 0.9800
C19A H19A 0.9600
C19A H19B 0.9600
C19A H19C 0.9600
C20A H20A 0.9600
C20A H20B 0.9600
C20A H20C 0.9600
C21A C26A 1.401(6)
C21A C22A 1.417(6)
C22A C23A 1.390(6)
C22A C27A 1.503(7)
C23A C24A 1.358(7)
C23A H23A 0.9300
C24A C25A 1.373(7)
C24A H24A 0.9300
C25A C26A 1.400(6)
C25A H25A 0.9300
C26A C30A 1.512(6)
C27A C28A 1.534(7)
C27A C29A 1.545(6)
C27A H27A 0.9800
C28A H28D 0.9600
C28A H28E 0.9600
C28A H28F 0.9600
C29A H29D 0.9600
C29A H29E 0.9600
C29A H29F 0.9600
C30A C32A 1.514(8)
C30A C31A 1.516(7)
C30A H30A 0.9800
C31A H31D 0.9600
C31A H31E 0.9600
C31A H31F 0.9600
C32A H32D 0.9600
C32A H32E 0.9600
C32A H32F 0.9600
C33A H33D 0.9600
C33A H33E 0.9600
C33A H33F 0.9600
C34A H34D 0.9600
C34A H34E 0.9600
C34A H34F 0.9600
C35A H35D 0.9600
C35A H35E 0.9600
C35A H35F 0.9600
C36A H36D 0.9600
C36A H36E 0.9600
C36A H36F 0.9600
